data_4517575
loop_
_publ_author_name
'Mahato, Sanjit K.'
'Chatani, Naoto'

_publ_section_title
;
 The Iridium(III)-Catalyzed Direct C(sp2)-- and C(sp3)--H Alkynylation of
 2-Acylimidazoles with Various Alkynyl Bromides: Understanding the Full
 Catalytic Cycle
;
_journal_issue 9
_journal_name_full 'ACS Catalysis'
_journal_page_first 5173
_journal_page_last 5178
_journal_paper_doi 10.1021/acscatal.0c01189
_journal_volume 10
_journal_year 2020
_chemical_formula_moiety 'C23 H28 Cl Ir N2 O'
_chemical_formula_sum 'C23 H28 Cl Ir N2 O'
_chemical_formula_weight 576.16
_space_group_crystal_system monoclinic
_space_group_IT_number 14
_space_group_name_Hall '-P 2ybc'
_space_group_name_H-M_alt 'P 1 21/c 1'
_atom_sites_solution_hydrogens geom
_atom_sites_solution_primary direct
_atom_sites_solution_secondary difmap
_cell_angle_alpha 90.0000
_cell_angle_beta 98.161(4)
_cell_angle_gamma 90.0000
_cell_formula_units_Z 8
_cell_length_a 20.6873(11)
_cell_length_b 7.8511(4)
_cell_length_c 26.1279(12)
_cell_measurement_reflns_used 15336
_cell_measurement_temperature 123
_cell_measurement_theta_max 73.96
_cell_measurement_theta_min 4.28
_cell_volume 4200.7(4)
_computing_cell_refinement 'CrysAlisPro 1.171.39.46e (Rigaku OD, 2018)'
_computing_data_collection 'CrysAlisPro 1.171.39.46e (Rigaku OD, 2018)'
_computing_data_reduction 'CrysAlisPro 1.171.39.46e (Rigaku OD, 2018)'
_computing_molecular_graphics 'CrystalStructure 4.2.5'
_computing_publication_material 'CrystalStructure 4.2.5 (Rigaku, 2017)'
_computing_structure_refinement 'SHELXL97 (Sheldrick, 2008)'
_computing_structure_solution 'SIR92 (Altomare, et al., 1994)'
_diffrn_ambient_temperature 123
_diffrn_detector_area_resol_mean 5.811
_diffrn_measured_fraction_theta_full 0.974
_diffrn_measured_fraction_theta_max 0.974
_diffrn_measurement_device_type 'Rigaku XtaLAB P200'
_diffrn_measurement_method \w
_diffrn_radiation_type 'Cu K\a'
_diffrn_radiation_wavelength 1.54184
_diffrn_reflns_av_R_equivalents 0.0817
_diffrn_reflns_Laue_measured_fraction_full 0.000
_diffrn_reflns_Laue_measured_fraction_max 0.000
_diffrn_reflns_limit_h_max 24
_diffrn_reflns_limit_h_min -25
_diffrn_reflns_limit_k_max 9
_diffrn_reflns_limit_k_min -9
_diffrn_reflns_limit_l_max 26
_diffrn_reflns_limit_l_min -32
_diffrn_reflns_number 34248
_diffrn_reflns_point_group_measured_fraction_full 0.000
_diffrn_reflns_point_group_measured_fraction_max 0.000
_diffrn_reflns_theta_full 74.680
_diffrn_reflns_theta_max 74.680
_diffrn_reflns_theta_min 3.418
_diffrn_standards_number 0
_exptl_absorpt_coefficient_mu 13.320
_exptl_absorpt_correction_T_max 0.514
_exptl_absorpt_correction_T_min 0.142
_exptl_absorpt_correction_type multi-scan
_exptl_absorpt_process_details
;
CrysAlisPro 1.171.39.46e (Rigaku Oxford Diffraction, 2018)
Empirical absorption correction using spherical harmonics,
 implemented in SCALE3 ABSPACK scaling algorithm.
;
_exptl_crystal_colour orange
_exptl_crystal_density_diffrn 1.822
_exptl_crystal_density_method 'not measured'
_exptl_crystal_description prism
_exptl_crystal_F_000 2256.00
_exptl_crystal_size_max 0.200
_exptl_crystal_size_mid 0.100
_exptl_crystal_size_min 0.050
_refine_diff_density_max 4.77
_refine_diff_density_min -7.05
_refine_ls_extinction_method none
_refine_ls_goodness_of_fit_ref 1.094
_refine_ls_hydrogen_treatment constr
_refine_ls_number_parameters 500
_refine_ls_number_reflns 8388
_refine_ls_number_restraints 0
_refine_ls_R_factor_all 0.1088
_refine_ls_R_factor_gt 0.1024
_refine_ls_shift/su_max 0.077
_refine_ls_structure_factor_coef Fsqd
_refine_ls_weighting_details 'w = 1/[\s^2^(Fo^2^)+(0.0581P)^2^+332.0132P] where P=(Fo^2^+2Fc^2^)/3'
_refine_ls_weighting_scheme calc
_refine_ls_wR_factor_gt 0.2379
_refine_ls_wR_factor_ref 0.2412
_reflns_number_gt 7638
_reflns_number_total 8388
_reflns_threshold_expression F^2^>2.0\s(F^2^)
_cod_data_source_file cs0c01189_si_005.cif
_cod_data_source_block xcalibur
_cod_depositor_comments
;
The following automatic conversions were performed:

data name '_atom_site_symetry_multiplicity' was replaced with
'_atom_site_symmetry_multiplicity' as specified in the replacement
file
'/home/data/users/saulius/crontab/automatic-downloads/rss-feeds/ACS/lib/lists/replacement-tags.lst'.

Automatic conversion script
Id: cif_correct_tags 7550 2019-12-06 10:49:48Z antanas 

 Adding full bibliography for 4517571--4517575.cif.

 Adding full bibliography for 4517571--4517575.cif.
;
_cod_database_code 4517575

loop_
_space_group_symop_id
_space_group_symop_operation_xyz
1 +X,+Y,+Z
2 -X,1/2+Y,1/2-Z
3 -X,-Y,-Z
4 +X,-1/2-Y,-1/2+Z

loop_
_atom_site_label
_atom_site_type_symbol
_atom_site_fract_x
_atom_site_fract_y
_atom_site_fract_z
_atom_site_U_iso_or_equiv
_atom_site_adp_type
_atom_site_occupancy
_atom_site_symmetry_multiplicity
_atom_site_calc_flag
_atom_site_refinement_flags
_atom_site_disorder_assembly
_atom_site_disorder_group
Ir1 Ir 0.65812(3) 1.05006(11) 0.10042(2) 0.0285(2) Uani 1 1 d . . .
Ir2 Ir 0.86690(3) 0.96633(10) 0.40149(2) 0.0244(2) Uani 1 1 d . . .
Cl1 Cl 0.63638(19) 0.8854(6) 0.02176(13) 0.0326(9) Uani 1 1 d . . .
Cl2 Cl 0.9179(2) 1.1647(6) 0.46506(14) 0.0335(9) Uani 1 1 d . . .
O1 O 0.8425(6) 0.765(2) 0.1923(5) 0.044(3) Uani 1 1 d . . .
O2 O 0.9136(6) 1.1295(18) 0.2383(4) 0.036(3) Uani 1 1 d . . .
N1 N 0.7560(7) 1.024(2) 0.0913(5) 0.032(3) Uani 1 1 d . . .
N2 N 0.8633(6) 0.981(2) 0.1075(5) 0.032(3) Uani 1 1 d . . .
N3 N 0.9523(6) 0.994(2) 0.3690(5) 0.026(3) Uani 1 1 d . . .
N4 N 1.0187(7) 1.000(2) 0.3098(5) 0.032(3) Uani 1 1 d . . .
C1 C 0.5604(9) 0.704(3) 0.1191(7) 0.038(4) Uani 1 1 d . . .
H1 H 0.5617 0.7428 0.0848 0.045 Uiso 1 1 calc R . .
C2 C 0.5077(9) 0.606(3) 0.1306(9) 0.048(5) Uani 1 1 d . . .
H2 H 0.4754 0.5684 0.1034 0.057 Uiso 1 1 calc R . .
C3 C 0.5024(10) 0.565(3) 0.1792(9) 0.050(6) Uani 1 1 d . . .
H3 H 0.4639 0.5095 0.1863 0.060 Uiso 1 1 calc R . .
C4 C 0.5508(10) 0.601(4) 0.2196(8) 0.054(6) Uani 1 1 d . . .
H4 H 0.5472 0.5640 0.2537 0.065 Uiso 1 1 calc R . .
C5 C 0.6058(9) 0.693(4) 0.2089(7) 0.055(7) Uani 1 1 d . . .
H5 H 0.6395 0.7200 0.2363 0.065 Uiso 1 1 calc R . .
C6 C 0.6115(8) 0.744(3) 0.1589(7) 0.037(5) Uani 1 1 d . . .
C7 C 0.6700(8) 0.846(4) 0.1453(7) 0.059(8) Uani 1 1 d . . .
H7 H 0.6743 0.7702 0.1152 0.070 Uiso 1 1 calc R . .
C8 C 0.7286(8) 0.785(3) 0.1729(7) 0.033(4) Uani 1 1 d . . .
H8A H 0.7266 0.6594 0.1690 0.040 Uiso 1 1 calc R . .
H8B H 0.7256 0.8082 0.2097 0.040 Uiso 1 1 calc R . .
C9 C 0.7938(8) 0.832(3) 0.1658(7) 0.033(4) Uani 1 1 d . . .
C10 C 0.8037(7) 0.948(2) 0.1231(6) 0.028(4) Uani 1 1 d . . .
C11 C 0.7848(8) 1.113(2) 0.0548(6) 0.029(4) Uani 1 1 d . . .
H11 H 0.7629 1.1822 0.0279 0.035 Uiso 1 1 calc R . .
C12 C 0.8508(8) 1.082(3) 0.0643(6) 0.033(4) Uani 1 1 d . . .
H12 H 0.8825 1.1240 0.0444 0.040 Uiso 1 1 calc R . .
C13 C 0.9280(8) 0.918(3) 0.1294(7) 0.040(5) Uani 1 1 d . . .
C14 C 0.6633(8) 1.273(4) 0.1457(7) 0.049(6) Uani 1 1 d . . .
C15 C 0.6039(9) 1.193(2) 0.1530(7) 0.034(4) Uani 1 1 d . . .
C16 C 0.5651(7) 1.175(3) 0.1047(8) 0.037(4) Uani 1 1 d . . .
C17 C 0.5977(9) 1.271(3) 0.0675(6) 0.036(4) Uani 1 1 d . . .
C18 C 0.6553(8) 1.338(2) 0.0942(6) 0.029(4) Uani 1 1 d . . .
C19 C 0.7181(10) 1.314(3) 0.1902(7) 0.046(5) Uani 1 1 d . . .
C20 C 0.5877(13) 1.118(3) 0.2042(9) 0.057(7) Uani 1 1 d . . .
C21 C 0.4972(9) 1.105(4) 0.0923(12) 0.067(8) Uani 1 1 d . . .
C22 C 0.5700(13) 1.299(3) 0.0116(7) 0.059(7) Uani 1 1 d . . .
C23 C 0.7019(10) 1.458(3) 0.0724(8) 0.050(6) Uani 1 1 d . . .
C24 C 0.7727(8) 1.340(2) 0.4068(7) 0.028(3) Uani 1 1 d . . .
H24 H 0.8119 1.3460 0.4305 0.033 Uiso 1 1 calc R . .
C25 C 0.7174(9) 1.425(3) 0.4173(7) 0.041(5) Uani 1 1 d . . .
H25 H 0.7193 1.4879 0.4486 0.049 Uiso 1 1 calc R . .
C26 C 0.6598(10) 1.422(3) 0.3836(8) 0.051(6) Uani 1 1 d . . .
H26 H 0.6228 1.4847 0.3909 0.061 Uiso 1 1 calc R . .
C27 C 0.6571(9) 1.325(3) 0.3384(8) 0.044(5) Uani 1 1 d . . .
H27 H 0.6172 1.3162 0.3156 0.053 Uiso 1 1 calc R . .
C28 C 0.7131(8) 1.242(3) 0.3267(7) 0.037(4) Uani 1 1 d . . .
H28 H 0.7116 1.1832 0.2948 0.045 Uiso 1 1 calc R . .
C29 C 0.7707(8) 1.243(3) 0.3611(6) 0.031(4) Uani 1 1 d . . .
C30 C 0.8286(8) 1.149(2) 0.3499(6) 0.026(3) Uani 1 1 d . . .
H30 H 0.8589 1.2385 0.3670 0.032 Uiso 1 1 calc R . .
C31 C 0.8482(8) 1.178(3) 0.3030(6) 0.030(4) Uani 1 1 d . . .
H31A H 0.8521 1.3032 0.3005 0.036 Uiso 1 1 calc R . .
H31B H 0.8102 1.1459 0.2774 0.036 Uiso 1 1 calc R . .
C32 C 0.9038(8) 1.112(2) 0.2825(7) 0.032(4) Uiso 1 1 d . . .
C33 C 0.9572(8) 1.028(3) 0.3201(6) 0.035(4) Uani 1 1 d . . .
C34 C 1.0140(7) 0.941(2) 0.3920(7) 0.032(4) Uani 1 1 d . . .
H34 H 1.0257 0.9092 0.4272 0.038 Uiso 1 1 calc R . .
C35 C 1.0545(8) 0.942(2) 0.3554(7) 0.030(4) Uani 1 1 d . . .
H35 H 1.0991 0.9088 0.3601 0.035 Uiso 1 1 calc R . .
C36 C 1.0463(8) 1.029(3) 0.2614(7) 0.036(4) Uani 1 1 d . . .
C37 C 0.7774(7) 0.851(3) 0.4201(6) 0.030(4) Uani 1 1 d . . .
C38 C 0.8299(8) 0.802(2) 0.4614(6) 0.024(3) Uani 1 1 d . . .
C39 C 0.8784(7) 0.716(2) 0.4389(6) 0.020(3) Uani 1 1 d . . .
C40 C 0.8559(8) 0.702(3) 0.3846(7) 0.035(4) Uani 1 1 d . . .
C41 C 0.7939(8) 0.779(2) 0.3727(6) 0.027(3) Uani 1 1 d . . .
C42 C 0.7127(8) 0.925(3) 0.4284(7) 0.037(5) Uani 1 1 d . . .
C43 C 0.8325(9) 0.854(2) 0.5169(6) 0.032(4) Uani 1 1 d . . .
C44 C 0.9393(8) 0.632(2) 0.4675(7) 0.032(4) Uani 1 1 d . . .
C45 C 0.8919(10) 0.606(3) 0.3462(8) 0.047(5) Uani 1 1 d . . .
C46 C 0.7517(9) 0.775(3) 0.3211(7) 0.049(6) Uani 1 1 d . . .

loop_
_atom_site_aniso_label
_atom_site_aniso_U_11
_atom_site_aniso_U_22
_atom_site_aniso_U_33
_atom_site_aniso_U_23
_atom_site_aniso_U_13
_atom_site_aniso_U_12
Ir1 0.0196(3) 0.0513(5) 0.0143(3) 0.0018(3) 0.0013(2) 0.0016(3)
Ir2 0.0180(3) 0.0420(4) 0.0130(3) -0.0002(3) 0.0014(2) -0.0011(3)
Cl1 0.0337(19) 0.050(3) 0.0140(16) -0.0056(16) 0.0021(14) -0.0023(18)
Cl2 0.0322(19) 0.045(3) 0.0207(18) -0.0078(16) -0.0050(14) -0.0052(18)
O1 0.024(6) 0.063(10) 0.042(7) 0.016(7) -0.005(5) 0.011(6)
O2 0.044(7) 0.051(8) 0.014(5) -0.002(5) 0.008(5) 0.001(6)
N1 0.025(7) 0.056(10) 0.018(6) 0.006(6) 0.016(5) 0.005(7)
N2 0.020(6) 0.055(10) 0.022(7) 0.000(6) 0.000(5) 0.003(7)
N3 0.017(6) 0.042(9) 0.017(6) 0.002(6) -0.001(5) -0.004(6)
N4 0.027(7) 0.056(10) 0.015(6) -0.005(6) 0.007(5) 0.001(7)
C1 0.033(9) 0.048(12) 0.032(9) 0.008(8) 0.005(7) 0.002(9)
C2 0.028(9) 0.057(14) 0.058(13) 0.005(11) 0.005(9) -0.004(9)
C3 0.028(9) 0.072(16) 0.054(13) 0.019(11) 0.013(9) 0.006(10)
C4 0.035(10) 0.095(19) 0.037(11) 0.032(12) 0.017(8) 0.012(11)
C5 0.026(9) 0.12(2) 0.022(9) 0.010(11) 0.005(7) -0.001(11)
C6 0.021(8) 0.065(14) 0.026(9) 0.018(8) 0.007(6) 0.009(8)
C7 0.022(8) 0.14(3) 0.013(8) -0.024(11) 0.003(6) -0.002(12)
C8 0.032(9) 0.036(10) 0.029(9) 0.004(7) -0.003(7) 0.001(8)
C9 0.031(9) 0.042(11) 0.027(8) 0.002(7) 0.005(7) 0.001(8)
C10 0.019(7) 0.053(12) 0.011(7) -0.002(7) -0.003(5) -0.004(7)
C11 0.032(8) 0.033(10) 0.024(8) 0.004(7) 0.009(6) -0.006(7)
C12 0.026(8) 0.049(12) 0.025(8) -0.007(8) 0.006(6) -0.003(8)
C13 0.015(7) 0.072(15) 0.032(9) -0.006(9) 0.003(6) 0.006(8)
C14 0.020(8) 0.099(19) 0.028(9) 0.016(11) 0.001(7) -0.004(10)
C15 0.044(10) 0.031(10) 0.034(9) -0.015(8) 0.030(8) -0.004(8)
C16 0.012(7) 0.047(12) 0.051(11) 0.004(9) 0.005(7) 0.016(7)
C17 0.034(9) 0.053(12) 0.019(8) -0.009(8) -0.002(7) 0.015(9)
C18 0.030(8) 0.042(10) 0.016(7) -0.002(7) 0.005(6) 0.002(8)
C19 0.053(12) 0.058(14) 0.020(8) 0.005(8) -0.015(8) -0.018(10)
C20 0.089(17) 0.037(12) 0.056(13) -0.027(10) 0.049(13) -0.041(12)
C21 0.021(9) 0.067(17) 0.11(2) -0.041(16) -0.010(11) -0.002(10)
C22 0.081(16) 0.075(17) 0.015(9) 0.000(9) -0.019(9) 0.020(14)
C23 0.044(11) 0.077(17) 0.031(10) 0.009(10) 0.018(8) -0.004(11)
C24 0.036(9) 0.011(7) 0.038(9) 0.008(6) 0.012(7) 0.006(6)
C25 0.039(10) 0.062(14) 0.025(9) -0.004(8) 0.015(7) 0.010(9)
C26 0.034(10) 0.081(17) 0.040(11) 0.010(11) 0.019(8) 0.018(11)
C27 0.026(9) 0.060(14) 0.045(11) 0.008(10) 0.001(8) 0.011(9)
C28 0.023(8) 0.066(14) 0.022(8) 0.005(8) 0.001(6) 0.003(8)
C29 0.026(8) 0.059(12) 0.009(7) 0.009(7) 0.001(6) -0.001(8)
C30 0.028(8) 0.030(9) 0.019(7) 0.001(6) -0.001(6) 0.006(7)
C31 0.027(8) 0.044(11) 0.018(7) -0.003(7) -0.001(6) -0.004(7)
C33 0.027(8) 0.056(13) 0.022(8) 0.012(8) 0.004(6) 0.004(8)
C34 0.013(7) 0.043(11) 0.036(9) 0.005(8) -0.006(6) -0.002(7)
C35 0.020(7) 0.030(10) 0.038(9) -0.001(7) 0.003(6) -0.003(7)
C36 0.025(8) 0.058(13) 0.027(9) -0.007(8) 0.012(7) -0.011(8)
C37 0.009(6) 0.057(12) 0.027(8) 0.003(8) 0.008(6) 0.000(7)
C38 0.028(8) 0.027(8) 0.019(7) 0.002(6) 0.014(6) -0.008(7)
C39 0.020(7) 0.024(8) 0.018(7) 0.000(6) 0.005(5) 0.006(6)
C40 0.027(8) 0.051(12) 0.028(9) -0.015(8) 0.005(7) -0.010(8)
C41 0.035(9) 0.025(9) 0.022(8) -0.002(6) 0.005(6) -0.003(7)
C42 0.019(8) 0.065(14) 0.029(9) 0.012(8) 0.005(6) 0.011(8)
C43 0.039(9) 0.035(10) 0.023(8) -0.009(7) 0.004(7) -0.001(8)
C44 0.026(8) 0.032(10) 0.037(9) 0.010(8) 0.004(7) 0.002(7)
C45 0.045(11) 0.063(15) 0.036(10) -0.020(10) 0.014(8) -0.012(11)
C46 0.037(10) 0.090(18) 0.018(8) -0.015(9) -0.002(7) -0.028(11)

loop_
_atom_type_symbol
_atom_type_description
_atom_type_scat_dispersion_real
_atom_type_scat_dispersion_imag
_atom_type_scat_source
Ir Ir -4.7710 6.5667
;
International Tables for Crystallography
(Vol. C, Tables 4.2.6.8 and 6.1.1.4)
;
C C 0.0181 0.0091
;
International Tables for Crystallography
(Vol. C, Tables 4.2.6.8 and 6.1.1.4)
;
Cl Cl 0.3639 0.7018
;
International Tables for Crystallography
(Vol. C, Tables 4.2.6.8 and 6.1.1.4)
;
H H 0.0000 0.0000
;
International Tables for Crystallography
(Vol. C, Table 6.1.1.4)
;
O O 0.0492 0.0322
;
International Tables for Crystallography
(Vol. C, Tables 4.2.6.8 and 6.1.1.4)
;
N N 0.0311 0.0180
;
International Tables for Crystallography
(Vol. C, Tables 4.2.6.8 and 6.1.1.4)
;

loop_
_geom_angle_atom_site_label_1
_geom_angle_atom_site_label_2
_geom_angle_atom_site_label_3
_geom_angle
_geom_angle_site_symmetry_1
_geom_angle_site_symmetry_3
_geom_angle_publ_flag
C7 Ir1 N1 87.0(7) . . ?
C7 Ir1 C14 110.3(8) . . ?
N1 Ir1 C14 100.0(7) . . ?
C7 Ir1 C16 111.8(7) . . ?
N1 Ir1 C16 158.6(7) . . ?
C14 Ir1 C16 64.6(7) . . ?
C7 Ir1 C15 94.2(8) . . ?
N1 Ir1 C15 135.4(7) . . ?
C14 Ir1 C15 38.3(7) . . ?
C16 Ir1 C15 37.3(7) . . ?
C7 Ir1 C17 150.5(7) . . ?
N1 Ir1 C17 122.2(7) . . ?
C14 Ir1 C17 63.5(7) . . ?
C16 Ir1 C17 38.7(7) . . ?
C15 Ir1 C17 62.5(7) . . ?
C7 Ir1 C18 148.1(7) . . ?
N1 Ir1 C18 96.1(6) . . ?
C14 Ir1 C18 37.9(7) . . ?
C16 Ir1 C18 62.6(7) . . ?
C15 Ir1 C18 61.7(6) . . ?
C17 Ir1 C18 36.1(6) . . ?
C7 Ir1 Cl1 93.7(6) . . ?
N1 Ir1 Cl1 85.2(4) . . ?
C14 Ir1 Cl1 155.6(6) . . ?
C16 Ir1 Cl1 103.1(5) . . ?
C15 Ir1 Cl1 138.9(5) . . ?
C17 Ir1 Cl1 93.5(4) . . ?
C18 Ir1 Cl1 118.2(4) . . ?
C30 Ir2 N3 86.1(6) . . ?
C30 Ir2 C40 121.8(7) . . ?
N3 Ir2 C40 95.0(6) . . ?
C30 Ir2 C41 93.6(7) . . ?
N3 Ir2 C41 121.3(6) . . ?
C40 Ir2 C41 38.3(7) . . ?
C30 Ir2 C37 100.1(7) . . ?
N3 Ir2 C37 159.1(7) . . ?
C40 Ir2 C37 64.7(7) . . ?
C41 Ir2 C37 39.0(6) . . ?
C30 Ir2 C39 158.2(6) . . ?
N3 Ir2 C39 103.3(6) . . ?
C40 Ir2 C39 38.8(6) . . ?
C41 Ir2 C39 64.7(6) . . ?
C37 Ir2 C39 64.5(6) . . ?
C30 Ir2 C38 136.3(6) . . ?
N3 Ir2 C38 137.5(6) . . ?
C40 Ir2 C38 63.0(6) . . ?
C41 Ir2 C38 64.0(6) . . ?
C37 Ir2 C38 38.8(6) . . ?
C39 Ir2 C38 36.8(5) . . ?
C30 Ir2 Cl2 95.2(5) . . ?
N3 Ir2 Cl2 84.3(4) . . ?
C40 Ir2 Cl2 142.9(5) . . ?
C41 Ir2 Cl2 153.5(4) . . ?
C37 Ir2 Cl2 114.7(5) . . ?
C39 Ir2 Cl2 105.2(4) . . ?
C38 Ir2 Cl2 92.9(4) . . ?
C10 N1 C11 107.6(14) . . ?
C10 N1 Ir1 128.1(10) . . ?
C11 N1 Ir1 123.3(12) . . ?
C12 N2 C10 106.4(13) . . ?
C12 N2 C13 124.7(15) . . ?
C10 N2 C13 128.7(15) . . ?
C33 N3 C34 106.6(14) . . ?
C33 N3 Ir2 127.0(11) . . ?
C34 N3 Ir2 125.0(11) . . ?
C33 N4 C35 106.6(13) . . ?
C33 N4 C36 129.2(15) . . ?
C35 N4 C36 124.1(14) . . ?
C2 C1 C6 119.3(18) . . ?
C2 C1 H1 120.3 . . ?
C6 C1 H1 120.3 . . ?
C3 C2 C1 121(2) . . ?
C3 C2 H2 119.7 . . ?
C1 C2 H2 119.7 . . ?
C2 C3 C4 122(2) . . ?
C2 C3 H3 118.8 . . ?
C4 C3 H3 118.8 . . ?
C3 C4 C5 118.2(18) . . ?
C3 C4 H4 120.9 . . ?
C5 C4 H4 120.9 . . ?
C6 C5 C4 120.9(18) . . ?
C6 C5 H5 119.5 . . ?
C4 C5 H5 119.5 . . ?
C5 C6 C1 118.3(17) . . ?
C5 C6 C7 123.0(17) . . ?
C1 C6 C7 118.7(15) . . ?
C8 C7 C6 111(2) . . ?
C8 C7 Ir1 127.3(17) . . ?
C6 C7 Ir1 121.6(13) . . ?
C8 C7 H7 91.9 . . ?
C6 C7 H7 91.9 . . ?
Ir1 C7 H7 91.9 . . ?
C7 C8 C9 127.3(18) . . ?
C7 C8 H8A 105.5 . . ?
C9 C8 H8A 105.5 . . ?
C7 C8 H8B 105.5 . . ?
C9 C8 H8B 105.5 . . ?
H8A C8 H8B 106.1 . . ?
O1 C9 C8 121.3(17) . . ?
O1 C9 C10 119.2(15) . . ?
C8 C9 C10 119.3(15) . . ?
N1 C10 N2 110.1(14) . . ?
N1 C10 C9 125.1(14) . . ?
N2 C10 C9 124.6(15) . . ?
C12 C11 N1 107.5(15) . . ?
C12 C11 H11 126.2 . . ?
N1 C11 H11 126.2 . . ?
C11 C12 N2 108.4(15) . . ?
C11 C12 H12 125.8 . . ?
N2 C12 H12 125.8 . . ?
C15 C14 C18 107.4(16) . . ?
C15 C14 C19 123.6(17) . . ?
C18 C14 C19 127.5(18) . . ?
C15 C14 Ir1 74.4(13) . . ?
C18 C14 Ir1 77.2(13) . . ?
C19 C14 Ir1 124.9(16) . . ?
C16 C15 C14 108.7(15) . . ?
C16 C15 C20 125.2(17) . . ?
C14 C15 C20 125.7(18) . . ?
C16 C15 Ir1 70.5(9) . . ?
C14 C15 Ir1 67.2(12) . . ?
C20 C15 Ir1 122.7(14) . . ?
C15 C16 C17 106.7(16) . . ?
C15 C16 C21 129(2) . . ?
C17 C16 C21 123.4(19) . . ?
C15 C16 Ir1 72.1(9) . . ?
C17 C16 Ir1 72.7(9) . . ?
C21 C16 Ir1 129.1(16) . . ?
C18 C17 C16 107.7(15) . . ?
C18 C17 C22 127(2) . . ?
C16 C17 C22 124.8(19) . . ?
C18 C17 Ir1 73.3(11) . . ?
C16 C17 Ir1 68.6(10) . . ?
C22 C17 Ir1 127.1(14) . . ?
C17 C18 C14 108.0(16) . . ?
C17 C18 C23 126.2(16) . . ?
C14 C18 C23 125.8(16) . . ?
C17 C18 Ir1 70.6(11) . . ?
C14 C18 Ir1 64.9(13) . . ?
C23 C18 Ir1 129.5(13) . . ?
C25 C24 C29 120.1(17) . . ?
C25 C24 H24 119.9 . . ?
C29 C24 H24 120.0 . . ?
C24 C25 C26 121.9(18) . . ?
C24 C25 H25 119.1 . . ?
C26 C25 H25 119.0 . . ?
C25 C26 C27 118.5(18) . . ?
C25 C26 H26 120.8 . . ?
C27 C26 H26 120.8 . . ?
C26 C27 C28 120.1(18) . . ?
C26 C27 H27 119.9 . . ?
C28 C27 H27 120.0 . . ?
C29 C28 C27 121.0(18) . . ?
C29 C28 H28 119.5 . . ?
C27 C28 H28 119.5 . . ?
C28 C29 C24 118.2(17) . . ?
C28 C29 C30 121.1(16) . . ?
C24 C29 C30 120.7(14) . . ?
C31 C30 C29 116.8(14) . . ?
C31 C30 Ir2 124.7(13) . . ?
C29 C30 Ir2 118.0(11) . . ?
C31 C30 H30 92.2 . . ?
C29 C30 H30 92.2 . . ?
Ir2 C30 H30 92.2 . . ?
C30 C31 C32 129.3(16) . . ?
C30 C31 H31A 105.0 . . ?
C32 C31 H31A 105.0 . . ?
C30 C31 H31B 105.0 . . ?
C32 C31 H31B 105.0 . . ?
H31A C31 H31B 105.8 . . ?
O2 C32 C31 124.6(17) . . ?
O2 C32 C33 117.6(16) . . ?
C31 C32 C33 117.6(15) . . ?
N3 C33 N4 111.0(14) . . ?
N3 C33 C32 124.4(15) . . ?
N4 C33 C32 124.1(15) . . ?
C35 C34 N3 108.3(15) . . ?
C35 C34 H34 125.9 . . ?
N3 C34 H34 125.9 . . ?
C34 C35 N4 107.4(14) . . ?
C34 C35 H35 126.3 . . ?
N4 C35 H35 126.3 . . ?
C41 C37 C38 106.5(14) . . ?
C41 C37 C42 126.7(15) . . ?
C38 C37 C42 125.3(14) . . ?
C41 C37 Ir2 70.1(9) . . ?
C38 C37 Ir2 73.2(8) . . ?
C42 C37 Ir2 132.5(15) . . ?
C39 C38 C37 108.6(13) . . ?
C39 C38 C43 127.3(15) . . ?
C37 C38 C43 123.8(15) . . ?
C39 C38 Ir2 69.5(8) . . ?
C37 C38 Ir2 68.0(8) . . ?
C43 C38 Ir2 123.0(12) . . ?
C38 C39 C40 107.4(14) . . ?
C38 C39 C44 126.5(14) . . ?
C40 C39 C44 125.7(14) . . ?
C38 C39 Ir2 73.6(9) . . ?
C40 C39 Ir2 68.1(11) . . ?
C44 C39 Ir2 129.5(11) . . ?
C41 C40 C39 110.1(14) . . ?
C41 C40 C45 125.3(16) . . ?
C39 C40 C45 124.5(17) . . ?
C41 C40 Ir2 72.4(11) . . ?
C39 C40 Ir2 73.2(10) . . ?
C45 C40 Ir2 124.7(14) . . ?
C40 C41 C37 107.2(14) . . ?
C40 C41 C46 125.9(16) . . ?
C37 C41 C46 126.8(16) . . ?
C40 C41 Ir2 69.3(10) . . ?
C37 C41 Ir2 70.9(9) . . ?
C46 C41 Ir2 127.8(13) . . ?

loop_
_geom_bond_atom_site_label_1
_geom_bond_atom_site_label_2
_geom_bond_distance
_geom_bond_site_symmetry_2
_geom_bond_publ_flag
Ir1 C7 1.98(3) . ?
Ir1 N1 2.082(13) . ?
Ir1 C14 2.11(3) . ?
Ir1 C16 2.179(15) . ?
Ir1 C15 2.200(15) . ?
Ir1 C17 2.234(19) . ?
Ir1 C18 2.268(19) . ?
Ir1 Cl1 2.415(4) . ?
Ir2 C30 2.051(16) . ?
Ir2 N3 2.077(13) . ?
Ir2 C40 2.13(2) . ?
Ir2 C41 2.167(17) . ?
Ir2 C37 2.177(15) . ?
Ir2 C39 2.194(16) . ?
Ir2 C38 2.247(14) . ?
Ir2 Cl2 2.408(4) . ?
O1 C9 1.25(2) . ?
O2 C32 1.21(2) . ?
N1 C10 1.34(2) . ?
N1 C11 1.38(2) . ?
N2 C12 1.37(2) . ?
N2 C10 1.38(2) . ?
N2 C13 1.47(2) . ?
N3 C33 1.33(2) . ?
N3 C34 1.394(19) . ?
N4 C33 1.36(2) . ?
N4 C35 1.39(2) . ?
N4 C36 1.48(2) . ?
C1 C2 1.40(3) . ?
C1 C6 1.41(3) . ?
C1 H1 0.9500 . ?
C2 C3 1.33(3) . ?
C2 H2 0.9500 . ?
C3 C4 1.37(3) . ?
C3 H3 0.9500 . ?
C4 C5 1.41(3) . ?
C4 H4 0.9500 . ?
C5 C6 1.39(2) . ?
C5 H5 0.9500 . ?
C6 C7 1.53(3) . ?
C7 C8 1.40(3) . ?
C7 H7 1.0000 . ?
C8 C9 1.44(2) . ?
C8 H8A 0.9900 . ?
C8 H8B 0.9900 . ?
C9 C10 1.48(2) . ?
C11 C12 1.37(2) . ?
C11 H11 0.9500 . ?
C12 H12 0.9500 . ?
C14 C15 1.42(3) . ?
C14 C18 1.43(2) . ?
C14 C19 1.54(2) . ?
C15 C16 1.40(3) . ?
C15 C20 1.54(3) . ?
C16 C17 1.46(3) . ?
C16 C21 1.50(3) . ?
C17 C18 1.40(2) . ?
C17 C22 1.51(2) . ?
C18 C23 1.52(3) . ?
C24 C25 1.39(2) . ?
C24 C29 1.41(2) . ?
C24 H24 0.9500 . ?
C25 C26 1.38(3) . ?
C25 H25 0.9500 . ?
C26 C27 1.40(3) . ?
C26 H26 0.9500 . ?
C27 C28 1.40(3) . ?
C27 H27 0.9500 . ?
C28 C29 1.39(2) . ?
C28 H28 0.9500 . ?
C29 C30 1.47(2) . ?
C30 C31 1.36(2) . ?
C30 H30 1.0000 . ?
C31 C32 1.43(2) . ?
C31 H31A 0.9900 . ?
C31 H31B 0.9900 . ?
C32 C33 1.52(2) . ?
C34 C35 1.36(2) . ?
C34 H34 0.9500 . ?
C35 H35 0.9500 . ?
C37 C41 1.45(2) . ?
C37 C38 1.47(2) . ?
C37 C42 1.50(2) . ?
C38 C39 1.40(2) . ?
C38 C43 1.50(2) . ?
C39 C40 1.43(2) . ?
C39 C44 1.52(2) . ?
C40 C41 1.41(3) . ?
C40 C45 1.53(3) . ?
C41 C46 1.50(2) . ?

loop_
_geom_torsion_atom_site_label_1
_geom_torsion_atom_site_label_2
_geom_torsion_atom_site_label_3
_geom_torsion_atom_site_label_4
_geom_torsion
_geom_torsion_site_symmetry_1
_geom_torsion_site_symmetry_2
_geom_torsion_site_symmetry_3
_geom_torsion_site_symmetry_4
_geom_torsion_publ_flag
C7 Ir1 N1 C10 -24.3(17) . . . . ?
C14 Ir1 N1 C10 85.8(17) . . . . ?
C16 Ir1 N1 C10 128(2) . . . . ?
C15 Ir1 N1 C10 69(2) . . . . ?
C17 Ir1 N1 C10 150.6(15) . . . . ?
C18 Ir1 N1 C10 123.8(17) . . . . ?
Cl1 Ir1 N1 C10 -118.2(16) . . . . ?
C7 Ir1 N1 C11 168.2(15) . . . . ?
C14 Ir1 N1 C11 -81.7(15) . . . . ?
C16 Ir1 N1 C11 -40(3) . . . . ?
C15 Ir1 N1 C11 -98.8(15) . . . . ?
C17 Ir1 N1 C11 -16.9(17) . . . . ?
C18 Ir1 N1 C11 -43.7(15) . . . . ?
Cl1 Ir1 N1 C11 74.3(14) . . . . ?
C30 Ir2 N3 C33 -33.9(17) . . . . ?
C40 Ir2 N3 C33 87.8(18) . . . . ?
C41 Ir2 N3 C33 58.0(19) . . . . ?
C37 Ir2 N3 C33 74(2) . . . . ?
C39 Ir2 N3 C33 126.2(17) . . . . ?
C38 Ir2 N3 C33 142.5(16) . . . . ?
Cl2 Ir2 N3 C33 -129.5(17) . . . . ?
C30 Ir2 N3 C34 161.6(15) . . . . ?
C40 Ir2 N3 C34 -76.8(15) . . . . ?
C41 Ir2 N3 C34 -106.6(15) . . . . ?
C37 Ir2 N3 C34 -90(2) . . . . ?
C39 Ir2 N3 C34 -38.3(15) . . . . ?
C38 Ir2 N3 C34 -22.1(18) . . . . ?
Cl2 Ir2 N3 C34 66.0(14) . . . . ?
C6 C1 C2 C3 7(3) . . . . ?
C1 C2 C3 C4 -7(4) . . . . ?
C2 C3 C4 C5 4(4) . . . . ?
C3 C4 C5 C6 -1(4) . . . . ?
C4 C5 C6 C1 1(4) . . . . ?
C4 C5 C6 C7 179(2) . . . . ?
C2 C1 C6 C5 -4(3) . . . . ?
C2 C1 C6 C7 178(2) . . . . ?
C5 C6 C7 C8 41(3) . . . . ?
C1 C6 C7 C8 -140.7(19) . . . . ?
C5 C6 C7 Ir1 -133(2) . . . . ?
C1 C6 C7 Ir1 45(3) . . . . ?
N1 Ir1 C7 C8 23.9(18) . . . . ?
C14 Ir1 C7 C8 -75.6(19) . . . . ?
C16 Ir1 C7 C8 -145.4(17) . . . . ?
C15 Ir1 C7 C8 -111.4(18) . . . . ?
C17 Ir1 C7 C8 -147.4(15) . . . . ?
C18 Ir1 C7 C8 -73(2) . . . . ?
Cl1 Ir1 C7 C8 108.9(18) . . . . ?
N1 Ir1 C7 C6 -163.2(16) . . . . ?
C14 Ir1 C7 C6 97.2(16) . . . . ?
C16 Ir1 C7 C6 27.4(18) . . . . ?
C15 Ir1 C7 C6 61.5(17) . . . . ?
C17 Ir1 C7 C6 26(3) . . . . ?
C18 Ir1 C7 C6 100.2(19) . . . . ?
Cl1 Ir1 C7 C6 -78.2(16) . . . . ?
C6 C7 C8 C9 171.1(19) . . . . ?
Ir1 C7 C8 C9 -15(3) . . . . ?
C7 C8 C9 O1 -179(2) . . . . ?
C7 C8 C9 C10 -5(3) . . . . ?
C11 N1 C10 N2 -1(2) . . . . ?
Ir1 N1 C10 N2 -170.3(12) . . . . ?
C11 N1 C10 C9 -176.3(17) . . . . ?
Ir1 N1 C10 C9 15(3) . . . . ?
C12 N2 C10 N1 0(2) . . . . ?
C13 N2 C10 N1 -177.2(18) . . . . ?
C12 N2 C10 C9 174.9(17) . . . . ?
C13 N2 C10 C9 -2(3) . . . . ?
O1 C9 C10 N1 178.7(18) . . . . ?
C8 C9 C10 N1 5(3) . . . . ?
O1 C9 C10 N2 4(3) . . . . ?
C8 C9 C10 N2 -169.8(17) . . . . ?
C10 N1 C11 C12 2(2) . . . . ?
Ir1 N1 C11 C12 171.9(12) . . . . ?
N1 C11 C12 N2 -2(2) . . . . ?
C10 N2 C12 C11 2(2) . . . . ?
C13 N2 C12 C11 178.7(17) . . . . ?
C7 Ir1 C14 C15 -70.1(13) . . . . ?
N1 Ir1 C14 C15 -160.5(11) . . . . ?
C16 Ir1 C14 C15 35.1(11) . . . . ?
C17 Ir1 C14 C15 78.4(12) . . . . ?
C18 Ir1 C14 C15 112.5(15) . . . . ?
Cl1 Ir1 C14 C15 98.8(15) . . . . ?
C7 Ir1 C14 C18 177.5(10) . . . . ?
N1 Ir1 C14 C18 87.0(10) . . . . ?
C16 Ir1 C14 C18 -77.4(11) . . . . ?
C15 Ir1 C14 C18 -112.5(15) . . . . ?
C17 Ir1 C14 C18 -34.1(10) . . . . ?
Cl1 Ir1 C14 C18 -13.7(18) . . . . ?
C7 Ir1 C14 C19 50.3(17) . . . . ?
N1 Ir1 C14 C19 -40.2(17) . . . . ?
C16 Ir1 C14 C19 155.5(19) . . . . ?
C15 Ir1 C14 C19 120(2) . . . . ?
C17 Ir1 C14 C19 -161.2(19) . . . . ?
C18 Ir1 C14 C19 -127(2) . . . . ?
Cl1 Ir1 C14 C19 -140.8(13) . . . . ?
C18 C14 C15 C16 12(3) . . . . ?
C19 C14 C15 C16 180(2) . . . . ?
Ir1 C14 C15 C16 -58.4(14) . . . . ?
C18 C14 C15 C20 -174.3(18) . . . . ?
C19 C14 C15 C20 -7(4) . . . . ?
Ir1 C14 C15 C20 114.8(19) . . . . ?
C18 C14 C15 Ir1 70.8(16) . . . . ?
C19 C14 C15 Ir1 -122(2) . . . . ?
C7 Ir1 C15 C16 -121.1(12) . . . . ?
N1 Ir1 C15 C16 149.0(11) . . . . ?
C14 Ir1 C15 C16 121.1(17) . . . . ?
C17 Ir1 C15 C16 39.9(12) . . . . ?
C18 Ir1 C15 C16 81.0(12) . . . . ?
Cl1 Ir1 C15 C16 -20.6(15) . . . . ?
C7 Ir1 C15 C14 117.9(12) . . . . ?
N1 Ir1 C15 C14 27.9(16) . . . . ?
C16 Ir1 C15 C14 -121.1(17) . . . . ?
C17 Ir1 C15 C14 -81.2(12) . . . . ?
C18 Ir1 C15 C14 -40.1(11) . . . . ?
Cl1 Ir1 C15 C14 -141.7(10) . . . . ?
C7 Ir1 C15 C20 -1.1(17) . . . . ?
N1 Ir1 C15 C20 -91.0(17) . . . . ?
C14 Ir1 C15 C20 -119(2) . . . . ?
C16 Ir1 C15 C20 120(2) . . . . ?
C17 Ir1 C15 C20 159.9(19) . . . . ?
C18 Ir1 C15 C20 -159.0(19) . . . . ?
Cl1 Ir1 C15 C20 99.4(17) . . . . ?
C14 C15 C16 C17 -8(2) . . . . ?
C20 C15 C16 C17 178.2(18) . . . . ?
Ir1 C15 C16 C17 -64.9(12) . . . . ?
C14 C15 C16 C21 -177(2) . . . . ?
C20 C15 C16 C21 9(3) . . . . ?
Ir1 C15 C16 C21 126(2) . . . . ?
C14 C15 C16 Ir1 56.5(16) . . . . ?
C20 C15 C16 Ir1 -116.9(19) . . . . ?
C7 Ir1 C16 C15 66.9(13) . . . . ?
N1 Ir1 C16 C15 -83(2) . . . . ?
C14 Ir1 C16 C15 -36.0(11) . . . . ?
C17 Ir1 C16 C15 -114.6(16) . . . . ?
C18 Ir1 C16 C15 -78.4(12) . . . . ?
Cl1 Ir1 C16 C15 166.3(10) . . . . ?
C7 Ir1 C16 C17 -178.5(11) . . . . ?
N1 Ir1 C16 C17 32(2) . . . . ?
C14 Ir1 C16 C17 78.6(12) . . . . ?
C15 Ir1 C16 C17 114.6(16) . . . . ?
C18 Ir1 C16 C17 36.2(10) . . . . ?
Cl1 Ir1 C16 C17 -79.1(10) . . . . ?
C7 Ir1 C16 C21 -59(2) . . . . ?
N1 Ir1 C16 C21 151(2) . . . . ?
C14 Ir1 C16 C21 -162(2) . . . . ?
C15 Ir1 C16 C21 -126(3) . . . . ?
C17 Ir1 C16 C21 119(3) . . . . ?
C18 Ir1 C16 C21 155(2) . . . . ?
Cl1 Ir1 C16 C21 40(2) . . . . ?
C15 C16 C17 C18 1(2) . . . . ?
C21 C16 C17 C18 170.9(19) . . . . ?
Ir1 C16 C17 C18 -63.3(13) . . . . ?
C15 C16 C17 C22 -174.3(19) . . . . ?
C21 C16 C17 C22 -5(3) . . . . ?
Ir1 C16 C17 C22 121(2) . . . . ?
C15 C16 C17 Ir1 64.6(12) . . . . ?
C21 C16 C17 Ir1 -126(2) . . . . ?
C7 Ir1 C17 C18 120.2(16) . . . . ?
N1 Ir1 C17 C18 -49.5(11) . . . . ?
C14 Ir1 C17 C18 35.7(10) . . . . ?
C16 Ir1 C17 C18 117.3(14) . . . . ?
C15 Ir1 C17 C18 78.9(10) . . . . ?
Cl1 Ir1 C17 C18 -136.1(9) . . . . ?
C7 Ir1 C17 C16 3(2) . . . . ?
N1 Ir1 C17 C16 -166.8(10) . . . . ?
C14 Ir1 C17 C16 -81.7(12) . . . . ?
C15 Ir1 C17 C16 -38.4(11) . . . . ?
C18 Ir1 C17 C16 -117.3(14) . . . . ?
Cl1 Ir1 C17 C16 106.6(10) . . . . ?
C7 Ir1 C17 C22 -115(2) . . . . ?
N1 Ir1 C17 C22 75(2) . . . . ?
C14 Ir1 C17 C22 160(2) . . . . ?
C16 Ir1 C17 C22 -118(2) . . . . ?
C15 Ir1 C17 C22 -157(2) . . . . ?
C18 Ir1 C17 C22 124(2) . . . . ?
Cl1 Ir1 C17 C22 -12(2) . . . . ?
C16 C17 C18 C14 6(2) . . . . ?
C22 C17 C18 C14 -178(2) . . . . ?
Ir1 C17 C18 C14 -54.0(15) . . . . ?
C16 C17 C18 C23 -174.5(18) . . . . ?
C22 C17 C18 C23 1(3) . . . . ?
Ir1 C17 C18 C23 125.3(19) . . . . ?
C16 C17 C18 Ir1 60.3(13) . . . . ?
C22 C17 C18 Ir1 -124(2) . . . . ?
C15 C14 C18 C17 -11(2) . . . . ?
C19 C14 C18 C17 -178(2) . . . . ?
Ir1 C14 C18 C17 57.5(13) . . . . ?
C15 C14 C18 C23 169.2(19) . . . . ?
C19 C14 C18 C23 3(4) . . . . ?
Ir1 C14 C18 C23 -122(2) . . . . ?
C15 C14 C18 Ir1 -68.9(16) . . . . ?
C19 C14 C18 Ir1 125(3) . . . . ?
C7 Ir1 C18 C17 -126.3(13) . . . . ?
N1 Ir1 C18 C17 139.7(10) . . . . ?
C14 Ir1 C18 C17 -121.8(14) . . . . ?
C16 Ir1 C18 C17 -38.8(10) . . . . ?
C15 Ir1 C18 C17 -81.2(11) . . . . ?
Cl1 Ir1 C18 C17 51.8(10) . . . . ?
C7 Ir1 C18 C14 -4.5(17) . . . . ?
N1 Ir1 C18 C14 -98.5(10) . . . . ?
C16 Ir1 C18 C14 83.0(11) . . . . ?
C15 Ir1 C18 C14 40.6(10) . . . . ?
C17 Ir1 C18 C14 121.8(14) . . . . ?
Cl1 Ir1 C18 C14 173.7(8) . . . . ?
C7 Ir1 C18 C23 112.3(17) . . . . ?
N1 Ir1 C18 C23 18.2(16) . . . . ?
C14 Ir1 C18 C23 117(2) . . . . ?
C16 Ir1 C18 C23 -160.2(18) . . . . ?
C15 Ir1 C18 C23 157.4(18) . . . . ?
C17 Ir1 C18 C23 -121.4(19) . . . . ?
Cl1 Ir1 C18 C23 -69.6(16) . . . . ?
C29 C24 C25 C26 -1(3) . . . . ?
C24 C25 C26 C27 2(3) . . . . ?
C25 C26 C27 C28 -4(3) . . . . ?
C26 C27 C28 C29 5(3) . . . . ?
C27 C28 C29 C24 -4(3) . . . . ?
C27 C28 C29 C30 177.4(19) . . . . ?
C25 C24 C29 C28 2(3) . . . . ?
C25 C24 C29 C30 -179.0(17) . . . . ?
C28 C29 C30 C31 51(3) . . . . ?
C24 C29 C30 C31 -127.5(18) . . . . ?
C28 C29 C30 Ir2 -121.4(16) . . . . ?
C24 C29 C30 Ir2 60(2) . . . . ?
N3 Ir2 C30 C31 28.1(15) . . . . ?
C40 Ir2 C30 C31 -65.4(17) . . . . ?
C41 Ir2 C30 C31 -93.1(16) . . . . ?
C37 Ir2 C30 C31 -131.8(15) . . . . ?
C39 Ir2 C30 C31 -89(2) . . . . ?
C38 Ir2 C30 C31 -148.3(14) . . . . ?
Cl2 Ir2 C30 C31 112.0(15) . . . . ?
N3 Ir2 C30 C29 -159.8(14) . . . . ?
C40 Ir2 C30 C29 106.7(14) . . . . ?
C41 Ir2 C30 C29 79.0(14) . . . . ?
C37 Ir2 C30 C29 40.3(15) . . . . ?
C39 Ir2 C30 C29 84(2) . . . . ?
C38 Ir2 C30 C29 23.8(18) . . . . ?
Cl2 Ir2 C30 C29 -76.0(13) . . . . ?
C29 C30 C31 C32 176.9(18) . . . . ?
Ir2 C30 C31 C32 -11(3) . . . . ?
C30 C31 C32 O2 171.7(19) . . . . ?
C30 C31 C32 C33 -14(3) . . . . ?
C34 N3 C33 N4 0(2) . . . . ?
Ir2 N3 C33 N4 -166.3(13) . . . . ?
C34 N3 C33 C32 -171.9(18) . . . . ?
Ir2 N3 C33 C32 21(3) . . . . ?
C35 N4 C33 N3 1(2) . . . . ?
C36 N4 C33 N3 -177.2(18) . . . . ?
C35 N4 C33 C32 172.9(18) . . . . ?
C36 N4 C33 C32 -5(3) . . . . ?
O2 C32 C33 N3 -176.8(19) . . . . ?
C31 C32 C33 N3 9(3) . . . . ?
O2 C32 C33 N4 12(3) . . . . ?
C31 C32 C33 N4 -162.5(19) . . . . ?
C33 N3 C34 C35 -1(2) . . . . ?
Ir2 N3 C34 C35 165.8(12) . . . . ?
N3 C34 C35 N4 2(2) . . . . ?
C33 N4 C35 C34 -1(2) . . . . ?
C36 N4 C35 C34 176.5(17) . . . . ?
C30 Ir2 C37 C41 83.1(11) . . . . ?
N3 Ir2 C37 C41 -23(2) . . . . ?
C40 Ir2 C37 C41 -37.4(10) . . . . ?
C39 Ir2 C37 C41 -80.5(11) . . . . ?
C38 Ir2 C37 C41 -115.1(15) . . . . ?
Cl2 Ir2 C37 C41 -176.3(8) . . . . ?
C30 Ir2 C37 C38 -161.8(10) . . . . ?
N3 Ir2 C37 C38 92.4(17) . . . . ?
C40 Ir2 C37 C38 77.7(11) . . . . ?
C41 Ir2 C37 C38 115.1(15) . . . . ?
C39 Ir2 C37 C38 34.6(9) . . . . ?
Cl2 Ir2 C37 C38 -61.2(10) . . . . ?
C30 Ir2 C37 C42 -39.0(17) . . . . ?
N3 Ir2 C37 C42 -144.8(16) . . . . ?
C40 Ir2 C37 C42 -159.5(18) . . . . ?
C41 Ir2 C37 C42 -122(2) . . . . ?
C39 Ir2 C37 C42 157.4(18) . . . . ?
C38 Ir2 C37 C42 123(2) . . . . ?
Cl2 Ir2 C37 C42 61.6(16) . . . . ?
C41 C37 C38 C39 4.9(19) . . . . ?
C42 C37 C38 C39 171.6(18) . . . . ?
Ir2 C37 C38 C39 -57.8(12) . . . . ?
C41 C37 C38 C43 178.6(15) . . . . ?
C42 C37 C38 C43 -15(3) . . . . ?
Ir2 C37 C38 C43 115.9(16) . . . . ?
C41 C37 C38 Ir2 62.6(11) . . . . ?
C42 C37 C38 Ir2 -131(2) . . . . ?
C30 Ir2 C38 C39 147.6(10) . . . . ?
N3 Ir2 C38 C39 -27.1(13) . . . . ?
C40 Ir2 C38 C39 38.7(9) . . . . ?
C41 Ir2 C38 C39 81.8(10) . . . . ?
C37 Ir2 C38 C39 121.1(14) . . . . ?
Cl2 Ir2 C38 C39 -111.8(9) . . . . ?
C30 Ir2 C38 C37 26.5(14) . . . . ?
N3 Ir2 C38 C37 -148.2(10) . . . . ?
C40 Ir2 C38 C37 -82.4(11) . . . . ?
C41 Ir2 C38 C37 -39.3(10) . . . . ?
C39 Ir2 C38 C37 -121.1(14) . . . . ?
Cl2 Ir2 C38 C37 127.1(10) . . . . ?
C30 Ir2 C38 C43 -90.5(15) . . . . ?
N3 Ir2 C38 C43 94.9(15) . . . . ?
C40 Ir2 C38 C43 160.7(16) . . . . ?
C41 Ir2 C38 C43 -156.3(16) . . . . ?
C37 Ir2 C38 C43 -117.0(18) . . . . ?
C39 Ir2 C38 C43 121.9(18) . . . . ?
Cl2 Ir2 C38 C43 10.1(13) . . . . ?
C37 C38 C39 C40 -3.1(19) . . . . ?
C43 C38 C39 C40 -176.6(17) . . . . ?
Ir2 C38 C39 C40 -60.0(12) . . . . ?
C37 C38 C39 C44 -175.8(16) . . . . ?
C43 C38 C39 C44 11(3) . . . . ?
Ir2 C38 C39 C44 127.4(17) . . . . ?
C37 C38 C39 Ir2 56.9(12) . . . . ?
C43 C38 C39 Ir2 -116.6(17) . . . . ?
C30 Ir2 C39 C38 -84.8(18) . . . . ?
N3 Ir2 C39 C38 161.6(9) . . . . ?
C40 Ir2 C39 C38 -117.0(13) . . . . ?
C41 Ir2 C39 C38 -79.8(10) . . . . ?
C37 Ir2 C39 C38 -36.4(9) . . . . ?
Cl2 Ir2 C39 C38 74.0(9) . . . . ?
C30 Ir2 C39 C40 32.2(19) . . . . ?
N3 Ir2 C39 C40 -81.4(10) . . . . ?
C41 Ir2 C39 C40 37.2(9) . . . . ?
C37 Ir2 C39 C40 80.6(10) . . . . ?
C38 Ir2 C39 C40 117.0(13) . . . . ?
Cl2 Ir2 C39 C40 -169.0(8) . . . . ?
C30 Ir2 C39 C44 151.1(16) . . . . ?
N3 Ir2 C39 C44 37.5(15) . . . . ?
C40 Ir2 C39 C44 118.9(17) . . . . ?
C41 Ir2 C39 C44 156.1(16) . . . . ?
C37 Ir2 C39 C44 -160.5(16) . . . . ?
C38 Ir2 C39 C44 -124.1(18) . . . . ?
Cl2 Ir2 C39 C44 -50.1(14) . . . . ?
C38 C39 C40 C41 0(2) . . . . ?
C44 C39 C40 C41 172.9(16) . . . . ?
Ir2 C39 C40 C41 -63.4(14) . . . . ?
C38 C39 C40 C45 -175.5(18) . . . . ?
C44 C39 C40 C45 -3(3) . . . . ?
Ir2 C39 C40 C45 120.9(19) . . . . ?
C38 C39 C40 Ir2 63.6(11) . . . . ?
C44 C39 C40 Ir2 -123.7(16) . . . . ?
C30 Ir2 C40 C41 -48.3(12) . . . . ?
N3 Ir2 C40 C41 -136.8(10) . . . . ?
C37 Ir2 C40 C41 38.0(9) . . . . ?
C39 Ir2 C40 C41 118.2(13) . . . . ?
C38 Ir2 C40 C41 81.4(10) . . . . ?
Cl2 Ir2 C40 C41 136.0(9) . . . . ?
C30 Ir2 C40 C39 -166.5(9) . . . . ?
N3 Ir2 C40 C39 105.0(9) . . . . ?
C41 Ir2 C40 C39 -118.2(13) . . . . ?
C37 Ir2 C40 C39 -80.2(9) . . . . ?
C38 Ir2 C40 C39 -36.8(9) . . . . ?
Cl2 Ir2 C40 C39 17.8(13) . . . . ?
C30 Ir2 C40 C45 72.8(17) . . . . ?
N3 Ir2 C40 C45 -15.7(16) . . . . ?
C41 Ir2 C40 C45 121(2) . . . . ?
C37 Ir2 C40 C45 159.1(18) . . . . ?
C39 Ir2 C40 C45 -121(2) . . . . ?
C38 Ir2 C40 C45 -157.5(18) . . . . ?
Cl2 Ir2 C40 C45 -102.8(16) . . . . ?
C39 C40 C41 C37 3(2) . . . . ?
C45 C40 C41 C37 178.5(19) . . . . ?
Ir2 C40 C41 C37 -61.1(12) . . . . ?
C39 C40 C41 C46 -173.7(18) . . . . ?
C45 C40 C41 C46 2(3) . . . . ?
Ir2 C40 C41 C46 122.3(19) . . . . ?
C39 C40 C41 Ir2 63.9(13) . . . . ?
C45 C40 C41 Ir2 -120(2) . . . . ?
C38 C37 C41 C40 -5(2) . . . . ?
C42 C37 C41 C40 -171.1(19) . . . . ?
Ir2 C37 C41 C40 60.0(13) . . . . ?
C38 C37 C41 C46 171.9(18) . . . . ?
C42 C37 C41 C46 5(3) . . . . ?
Ir2 C37 C41 C46 -123.4(19) . . . . ?
C38 C37 C41 Ir2 -64.7(11) . . . . ?
C42 C37 C41 Ir2 129(2) . . . . ?
C30 Ir2 C41 C40 140.5(10) . . . . ?
N3 Ir2 C41 C40 52.9(12) . . . . ?
C37 Ir2 C41 C40 -117.8(14) . . . . ?
C39 Ir2 C41 C40 -37.6(10) . . . . ?
C38 Ir2 C41 C40 -78.6(11) . . . . ?
Cl2 Ir2 C41 C40 -110.3(12) . . . . ?
C30 Ir2 C41 C37 -101.7(10) . . . . ?
N3 Ir2 C41 C37 170.7(9) . . . . ?
C40 Ir2 C41 C37 117.8(14) . . . . ?
C39 Ir2 C41 C37 80.2(10) . . . . ?
C38 Ir2 C41 C37 39.2(10) . . . . ?
Cl2 Ir2 C41 C37 7.5(17) . . . . ?
C30 Ir2 C41 C46 20.5(17) . . . . ?
N3 Ir2 C41 C46 -67.1(18) . . . . ?
C40 Ir2 C41 C46 -120(2) . . . . ?
C37 Ir2 C41 C46 122(2) . . . . ?
C39 Ir2 C41 C46 -157.6(18) . . . . ?
C38 Ir2 C41 C46 161.4(19) . . . . ?
Cl2 Ir2 C41 C46 129.8(14) . . . . ?
